data_2212294
loop_
_publ_author_name
'Shuja, Shaukat'
'Ali, Saqib'
'Khalid, Nasir'
'Parvez, Masood'

_publ_section_title
;3-[(<i>E</i>)-(5-Bromo-2-hydroxyphenyl)methylideneaminomethyl]cyclohexanecarboxylic
 acid
;
_journal_coeditor_code LH2295
_journal_issue 2
_journal_name_full 'Acta Crystallographica Section E'
_journal_page_first o879
_journal_page_last o880
_journal_paper_doi 10.1107/S1600536807002681
_journal_volume 63
_journal_year 2007
_chemical_formula_iupac 'C15 H18 Br N O3'
_chemical_formula_moiety 'C15 H18 Br N O3'
_chemical_formula_sum 'C15 H18 Br N O3'
_chemical_formula_weight 340.21
_chemical_name_systematic
;
3-[(E)-(5-Bromo-2-hydroxyphenyl)methylideneaminomethyl]cyclohexanecarboxylic
acid
;
_space_group_IT_number 14
_symmetry_cell_setting monoclinic
_symmetry_space_group_name_Hall '-P 2yn'
_symmetry_space_group_name_H-M 'P 1 21/n 1'
_atom_sites_solution_hydrogens geom
_atom_sites_solution_primary direct
_atom_sites_solution_secondary difmap
_cell_angle_alpha 90.00
_cell_angle_beta 104.437(19)
_cell_angle_gamma 90.00
_cell_formula_units_Z 4
_cell_length_a 9.786(3)
_cell_length_b 12.589(5)
_cell_length_c 12.475(4)
_cell_measurement_reflns_used 6399
_cell_measurement_temperature 173(2)
_cell_measurement_theta_max 27.4
_cell_measurement_theta_min 3.7
_cell_volume 1488.3(9)
_computing_cell_refinement 'DENZO (Otwinowski & Minor, 1997)'
_computing_data_collection 'COLLECT (Hooft, 1998)'
_computing_data_reduction 'SCALEPACK (Otwinowski & Minor, 1997)'
_computing_molecular_graphics 'ORTEPII (Johnson, 1976)'
_computing_publication_material 'SHELXL97 (Sheldrick, 1997)'
_computing_structure_refinement 'SHELXL97 (Sheldrick, 1997)'
_computing_structure_solution 'SAPI91 (Fan, 1991)'
_diffrn_ambient_temperature 173(2)
_diffrn_measured_fraction_theta_full 0.993
_diffrn_measured_fraction_theta_max 0.993
_diffrn_measurement_device_type 'Nonius KappaCCD'
_diffrn_measurement_method '\w and \f'
_diffrn_radiation_monochromator graphite
_diffrn_radiation_source 'fine-focus sealed tube'
_diffrn_radiation_type MoK\a
_diffrn_radiation_wavelength 0.71073
_diffrn_reflns_av_R_equivalents 0.026
_diffrn_reflns_av_sigmaI/netI 0.037
_diffrn_reflns_limit_h_max 12
_diffrn_reflns_limit_h_min -12
_diffrn_reflns_limit_k_max 16
_diffrn_reflns_limit_k_min -16
_diffrn_reflns_limit_l_max 16
_diffrn_reflns_limit_l_min -16
_diffrn_reflns_number 6399
_diffrn_reflns_theta_full 27.4
_diffrn_reflns_theta_max 27.4
_diffrn_reflns_theta_min 3.7
_diffrn_standards_number 0
_exptl_absorpt_coefficient_mu 2.77
_exptl_absorpt_correction_T_max 0.717
_exptl_absorpt_correction_T_min 0.623
_exptl_absorpt_correction_type multi-scan
_exptl_absorpt_process_details '(SORTAV; Blessing, 1997)'
_exptl_crystal_colour yellow
_exptl_crystal_density_diffrn 1.518
_exptl_crystal_density_method 'not measured'
_exptl_crystal_description prism
_exptl_crystal_F_000 696
_exptl_crystal_size_max 0.18
_exptl_crystal_size_mid 0.12
_exptl_crystal_size_min 0.12
_refine_diff_density_max 0.27
_refine_diff_density_min -0.44
_refine_ls_extinction_method none
_refine_ls_goodness_of_fit_ref 1.01
_refine_ls_hydrogen_treatment constr
_refine_ls_matrix_type full
_refine_ls_number_parameters 183
_refine_ls_number_reflns 3364
_refine_ls_number_restraints 0
_refine_ls_restrained_S_all 1.01
_refine_ls_R_factor_all 0.052
_refine_ls_R_factor_gt 0.032
_refine_ls_shift/su_max 0.001
_refine_ls_shift/su_mean 0.000
_refine_ls_structure_factor_coef Fsqd
_refine_ls_weighting_details 'calc w=1/[\s^2^(Fo^2^)+(0.042P)^2^+0.55P] where P=(Fo^2^+2Fc^2^)/3'
_refine_ls_weighting_scheme calc
_refine_ls_wR_factor_gt 0.075
_refine_ls_wR_factor_ref 0.084
_reflns_number_gt 2581
_reflns_number_total 3364
_reflns_threshold_expression I>2\s(I)
_cod_data_source_file lh2295.cif
_cod_data_source_block I
_cod_original_sg_symbol_H-M 'P 21/n'
_cod_database_code 2212294
_cod_database_fobs_code 2212294

loop_
_symmetry_equiv_pos_as_xyz
'x, y, z'
'-x+1/2, y+1/2, -z+1/2'
'-x, -y, -z'
'x-1/2, -y-1/2, z-1/2'

loop_
_atom_site_type_symbol
_atom_site_label
_atom_site_fract_x
_atom_site_fract_y
_atom_site_fract_z
_atom_site_U_iso_or_equiv
_atom_site_adp_type
_atom_site_calc_flag
_atom_site_refinement_flags
_atom_site_occupancy
Br Br1 0.85654(2) 0.36383(2) 0.21632(2) 0.03943(10) Uani d . 1
O O1 0.25860(16) 0.52441(13) 0.10409(14) 0.0356(4) Uani d . 1
H H1 0.2072 0.4876 0.0537 0.053 Uiso calc R 1
O O2 -0.37693(18) -0.04334(13) -0.08120(15) 0.0377(4) Uani d . 1
H H2 -0.4456 -0.0621 -0.0564 0.057 Uiso calc R 1
O O3 -0.40383(18) 0.10649(13) 0.00511(15) 0.0400(4) Uani d . 1
N N1 0.19571(19) 0.38028(14) -0.04562(15) 0.0269(4) Uani d . 1
C C1 0.4283(2) 0.39988(17) 0.06781(17) 0.0230(4) Uani d . 1
C C2 0.3920(2) 0.48785(17) 0.12603(18) 0.0256(5) Uani d . 1
C C3 0.4950(2) 0.53774(18) 0.20677(18) 0.0291(5) Uani d . 1
H H3 0.4713 0.5978 0.2459 0.035 Uiso d R 1
C C4 0.6323(2) 0.50146(18) 0.23311(18) 0.0285(5) Uani d . 1
H H4 0.7026 0.5377 0.2885 0.034 Uiso d R 1
C C5 0.6674(2) 0.41404(18) 0.17788(19) 0.0270(5) Uani d . 1
C C6 0.5679(2) 0.36364(17) 0.09595(18) 0.0253(5) Uani d . 1
H H6 0.5933 0.3043 0.0566 0.030 Uiso d R 1
C C7 0.3231(2) 0.34888(17) -0.02046(18) 0.0255(5) Uani d . 1
H H7 0.3516 0.2910 -0.0600 0.031 Uiso d R 1
C C8 0.0935(2) 0.33154(19) -0.13788(19) 0.0282(5) Uani d . 1
H H8A 0.0560 0.3848 -0.1924 0.034 Uiso d R 1
H H8B 0.1398 0.2775 -0.1702 0.034 Uiso d R 1
C C9 -0.0270(2) 0.27948(16) -0.09968(17) 0.0225(4) Uani d . 1
H H9 -0.0625 0.3309 -0.0566 0.027 Uiso d R 1
C C10 0.0215(2) 0.18125(18) -0.02900(19) 0.0273(5) Uani d . 1
H H10A 0.0610 0.1312 -0.0709 0.033 Uiso d R 1
H H10B 0.0920 0.2015 0.0361 0.033 Uiso d R 1
C C11 -0.1005(2) 0.12782(17) 0.00621(18) 0.0263(5) Uani d . 1
H H11A -0.0679 0.0638 0.0462 0.032 Uiso d R 1
H H11B -0.1363 0.1754 0.0528 0.032 Uiso d R 1
C C12 -0.2225(2) 0.09961(18) -0.09288(19) 0.0261(5) Uani d . 1
H H12 -0.1901 0.0466 -0.1361 0.031 Uiso d R 1
C C13 -0.2705(2) 0.19790(19) -0.16482(19) 0.0290(5) Uani d . 1
H H13A -0.3404 0.1772 -0.2302 0.035 Uiso d R 1
H H13B -0.3106 0.2483 -0.1236 0.035 Uiso d R 1
C C14 -0.1470(2) 0.25083(18) -0.19936(18) 0.0267(5) Uani d . 1
H H14A -0.1804 0.3140 -0.2408 0.032 Uiso d R 1
H H14B -0.1120 0.2020 -0.2453 0.032 Uiso d R 1
C C15 -0.3435(2) 0.05527(17) -0.05236(18) 0.0251(5) Uani d . 1

loop_
_atom_site_aniso_label
_atom_site_aniso_U_11
_atom_site_aniso_U_22
_atom_site_aniso_U_33
_atom_site_aniso_U_12
_atom_site_aniso_U_13
_atom_site_aniso_U_23
Br1 0.02487(14) 0.04206(17) 0.04836(17) 0.00412(10) 0.00351(11) -0.00440(12)
O1 0.0258(8) 0.0351(10) 0.0444(11) 0.0061(7) 0.0057(7) -0.0087(8)
O2 0.0388(10) 0.0259(9) 0.0578(11) -0.0103(7) 0.0295(9) -0.0108(8)
O3 0.0415(10) 0.0305(9) 0.0584(12) -0.0122(8) 0.0318(9) -0.0147(8)
N1 0.0250(10) 0.0270(10) 0.0295(10) -0.0065(8) 0.0080(8) -0.0005(8)
C1 0.0254(11) 0.0206(10) 0.0241(11) -0.0025(8) 0.0084(9) 0.0013(9)
C2 0.0290(11) 0.0221(11) 0.0277(11) 0.0026(9) 0.0111(9) 0.0032(9)
C3 0.0350(13) 0.0255(12) 0.0284(12) 0.0014(10) 0.0110(10) -0.0025(10)
C4 0.0314(12) 0.0287(12) 0.0251(12) -0.0039(9) 0.0062(9) -0.0008(10)
C5 0.0226(11) 0.0286(12) 0.0304(12) 0.0005(9) 0.0075(9) 0.0035(10)
C6 0.0281(11) 0.0229(11) 0.0267(11) 0.0011(9) 0.0101(9) 0.0015(9)
C7 0.0282(12) 0.0228(11) 0.0284(11) -0.0064(9) 0.0124(9) 0.0000(9)
C8 0.0262(12) 0.0291(12) 0.0291(12) -0.0062(9) 0.0069(9) 0.0003(10)
C9 0.0234(11) 0.0204(11) 0.0249(11) -0.0011(8) 0.0083(9) -0.0009(9)
C10 0.0208(11) 0.0252(12) 0.0350(13) -0.0001(9) 0.0053(9) 0.0038(10)
C11 0.0265(11) 0.0239(11) 0.0298(12) 0.0022(9) 0.0093(9) 0.0044(9)
C12 0.0244(11) 0.0240(11) 0.0330(12) -0.0043(9) 0.0130(9) -0.0043(9)
C13 0.0224(11) 0.0344(13) 0.0282(12) -0.0043(9) 0.0026(9) 0.0017(10)
C14 0.0272(12) 0.0294(12) 0.0242(11) -0.0048(9) 0.0079(9) 0.0020(9)
C15 0.0251(11) 0.0220(11) 0.0287(12) -0.0030(9) 0.0078(9) -0.0015(9)

loop_
_atom_type_symbol
_atom_type_description
_atom_type_scat_dispersion_real
_atom_type_scat_dispersion_imag
_atom_type_scat_source
C C 0.0033 0.0016 'International Tables Vol C Tables 4.2.6.8 and 6.1.1.4'
H H 0.0000 0.0000 'International Tables Vol C Tables 4.2.6.8 and 6.1.1.4'
N N 0.0061 0.0033 'International Tables Vol C Tables 4.2.6.8 and 6.1.1.4'
O O 0.0106 0.0060 'International Tables Vol C Tables 4.2.6.8 and 6.1.1.4'
Br Br -0.2901 2.4595 'International Tables Vol C Tables 4.2.6.8 and 6.1.1.4'

loop_
_geom_angle_atom_site_label_1
_geom_angle_atom_site_label_2
_geom_angle_atom_site_label_3
_geom_angle
_geom_angle_publ_flag
C2 O1 H1 109.5 ?
C15 O2 H2 109.5 ?
C7 N1 C8 120.1(2) y
C6 C1 C2 118.7(2) ?
C6 C1 C7 120.5(2) ?
C2 C1 C7 120.8(2) ?
O1 C2 C3 119.1(2) ?
O1 C2 C1 121.1(2) ?
C3 C2 C1 119.8(2) ?
C4 C3 C2 120.8(2) ?
C4 C3 H3 119.0 ?
C2 C3 H3 120.1 ?
C3 C4 C5 119.5(2) ?
C3 C4 H4 119.7 ?
C5 C4 H4 120.8 ?
C6 C5 C4 121.1(2) ?
C6 C5 Br1 119.8(2) ?
C4 C5 Br1 119.0(2) ?
C5 C6 C1 120.1(2) ?
C5 C6 H6 120.8 ?
C1 C6 H6 119.1 ?
N1 C7 C1 121.0(2) ?
N1 C7 H7 120.2 ?
C1 C7 H7 118.8 ?
N1 C8 C9 111.4(2) ?
N1 C8 H8A 109.3 ?
C9 C8 H8A 109.4 ?
N1 C8 H8B 109.1 ?
C9 C8 H8B 108.0 ?
H8A C8 H8B 109.5 ?
C10 C9 C14 110.2(2) ?
C10 C9 C8 112.1(2) ?
C14 C9 C8 110.2(2) ?
C10 C9 H9 109.1 ?
C14 C9 H9 107.7 ?
C8 C9 H9 107.5 ?
C9 C10 C11 111.8(2) ?
C9 C10 H10A 109.1 ?
C11 C10 H10A 108.5 ?
C9 C10 H10B 109.2 ?
C11 C10 H10B 108.8 ?
H10A C10 H10B 109.5 ?
C10 C11 C12 112.2(2) ?
C10 C11 H11A 109.7 ?
C12 C11 H11A 108.4 ?
C10 C11 H11B 109.2 ?
C12 C11 H11B 107.8 ?
H11A C11 H11B 109.5 ?
C15 C12 C11 109.6(2) ?
C15 C12 C13 110.1(2) ?
C11 C12 C13 110.4(2) ?
C15 C12 H12 109.2 ?
C11 C12 H12 108.3 ?
C13 C12 H12 109.1 ?
C14 C13 C12 111.6(2) ?
C14 C13 H13A 108.9 ?
C12 C13 H13A 109.1 ?
C14 C13 H13B 108.6 ?
C12 C13 H13B 109.1 ?
H13A C13 H13B 109.5 ?
C9 C14 C13 112.0(2) ?
C9 C14 H14A 109.5 ?
C13 C14 H14A 109.0 ?
C9 C14 H14B 108.7 ?
C13 C14 H14B 108.2 ?
H14A C14 H14B 109.5 ?
O3 C15 O2 122.5(2) ?
O3 C15 C12 122.5(2) ?
O2 C15 C12 115.0(2) ?

loop_
_geom_bond_atom_site_label_1
_geom_bond_atom_site_label_2
_geom_bond_distance
_geom_bond_publ_flag
Br1 C5 1.901(2) y
O1 C2 1.346(3) y
O1 H1 0.8400 ?
O2 C15 1.311(3) y
O2 H2 0.8400 ?
O3 C15 1.221(3) y
N1 C7 1.271(3) y
N1 C8 1.459(3) y
C1 C6 1.400(3) ?
C1 C2 1.417(3) ?
C1 C7 1.456(3) ?
C2 C3 1.385(3) ?
C3 C4 1.378(3) ?
C3 H3 0.9600 ?
C4 C5 1.386(3) ?
C4 H4 0.9600 ?
C5 C6 1.378(3) ?
C6 H6 0.9600 ?
C7 H7 0.9600 ?
C8 C9 1.526(3) ?
C8 H8A 0.9600 ?
C8 H8B 0.9600 ?
C9 C10 1.524(3) ?
C9 C14 1.526(3) ?
C9 H9 0.9600 ?
C10 C11 1.526(3) ?
C10 H10A 0.9600 ?
C10 H10B 0.9600 ?
C11 C12 1.531(3) ?
C11 H11A 0.9600 ?
C11 H11B 0.9600 ?
C12 C15 1.506(3) ?
C12 C13 1.532(3) ?
C12 H12 0.9600 ?
C13 C14 1.533(3) ?
C13 H13A 0.9600 ?
C13 H13B 0.9600 ?
C14 H14A 0.9600 ?
C14 H14B 0.9600 ?

loop_
_geom_hbond_atom_site_label_D
_geom_hbond_atom_site_label_H
_geom_hbond_atom_site_label_A
_geom_hbond_site_symmetry_A
_geom_hbond_distance_DH
_geom_hbond_distance_HA
_geom_hbond_distance_DA
_geom_hbond_angle_DHA
O1 H1 N1 . 0.84 1.82 2.566(3) 148
O2 H2 O3 3_455 0.84 1.83 2.674(2) 178

loop_
_geom_torsion_atom_site_label_1
_geom_torsion_atom_site_label_2
_geom_torsion_atom_site_label_3
_geom_torsion_atom_site_label_4
_geom_torsion
C6 C1 C2 O1 -178.5(2)
C7 C1 C2 O1 2.3(3)
C6 C1 C2 C3 1.8(3)
C7 C1 C2 C3 -177.47(19)
O1 C2 C3 C4 178.8(2)
C1 C2 C3 C4 -1.4(3)
C2 C3 C4 C5 0.1(3)
C3 C4 C5 C6 0.9(3)
C3 C4 C5 Br1 -179.25(17)
C4 C5 C6 C1 -0.6(3)
Br1 C5 C6 C1 179.60(16)
C2 C1 C6 C5 -0.8(3)
C7 C1 C6 C5 178.48(19)
C8 N1 C7 C1 177.00(18)
C6 C1 C7 N1 179.1(2)
C2 C1 C7 N1 -1.7(3)
C7 N1 C8 C9 119.2(2)
N1 C8 C9 C10 -69.2(2)
N1 C8 C9 C14 167.71(18)
C14 C9 C10 C11 -55.3(2)
C8 C9 C10 C11 -178.40(18)
C9 C10 C11 C12 55.5(2)
C10 C11 C12 C15 -175.57(18)
C10 C11 C12 C13 -54.1(2)
C15 C12 C13 C14 175.10(18)
C11 C12 C13 C14 53.9(2)
C10 C9 C14 C13 55.7(2)
C8 C9 C14 C13 179.83(19)
C12 C13 C14 C9 -55.7(3)
C11 C12 C15 O3 61.2(3)
C13 C12 C15 O3 -60.5(3)
C11 C12 C15 O2 -117.2(2)
C13 C12 C15 O2 121.1(2)
